data_2310990
loop_
_publ_author_name
'Zachariasen, W. H.'

_publ_section_title
;
 Crystal chemical studies of the 5f-series of elements. VII. The crystal
 structure of Ce~2~O~2~S, La~2~O~2~S and Pu~2~O~2~S
;
_journal_coden_ASTM ACCRA9
_journal_issue 1
_journal_name_full 'Acta Crystallographica'
_journal_page_first 60
_journal_page_last 62
_journal_paper_doi 10.1107/S0365110X49000138
_journal_volume 2
_journal_year 1949
_chemical_formula_sum 'O2 Pu2 S'
_chemical_name_systematic 'Pu2 O2 S'
_space_group_IT_number 164
_symmetry_space_group_name_Hall '-P 3 2"'
_symmetry_space_group_name_H-M 'P -3 m 1'
_cell_angle_alpha 90
_cell_angle_beta 90
_cell_angle_gamma 120
_cell_formula_units_Z 1
_cell_length_a 3.927
_cell_length_b 3.927
_cell_length_c 6.789
_cell_volume 97.293
_diffrn_radiation_type 'Cu K\a'
_cod_data_source_file Zachariasen_ACCRA9_1949_1170.cif
_cod_data_source_block O2Pu2S1
_cod_depositor_comments
;
 The cell length constants given in the CIF do not match the ones reported
 in the original publication. In the orginal publication the cell lengths
 were given in kX units (a = b = 3.919(3), c = 6.755(1)), but even after
 the conversion to Angtroems with factor 1.00202 the values did not match
 the ones provided in the CIF. The old cell length values
 (a = b = 4.038, c = 6.89) values were replaced with the newly calculated
 values (a = b = 3.927, c = 6.789).

 Antanas Vaitkus,
 2016-04-05
;
_cod_original_cell_volume 97.29321
_cod_original_formula_sum 'O2 Pu2 S1'
_cod_database_code 2310990

loop_
_symmetry_equiv_pos_as_xyz
x,y,z
-y,x-y,z
-x+y,-x,z
y,x,-z
-x,-x+y,-z
x-y,-y,-z
-x,-y,-z
y,-x+y,-z
x-y,x,-z
-y,-x,z
x,x-y,z
-x+y,y,z

loop_
_atom_site_label
_atom_site_type_symbol
_atom_site_fract_x
_atom_site_fract_y
_atom_site_fract_z
_atom_site_occupancy
_atom_site_U_iso_or_equiv
Pu1 Pu+3 0.3333 0.6667 0.29 1 0.0
S1 S-2 0 0 0 1 0.0
O1 O-2 0.3333 0.6667 0.64 1 0.0
